data_7102638
loop_
_publ_author_name
'Curiel, David'
'Beer, Paul D'
'Paul, Rowena L'
'Cowley, Andrew'
'Sambrook, Mark R'
'Szemes, Fridrich'

_publ_section_title
;
 Halide anion directed assembly of luminescent pseudorotaxanes.
;
_journal_issue 10
_journal_name_full 'Chemical communications (Cambridge, England)'
_journal_page_first 1162
_journal_page_last 1163
_journal_paper_doi 10.1039/b401900h
_journal_year 2004
_chemical_compound_source
;
?
;
_chemical_formula_moiety ' C59.23 H74.45 Cl2.45 N7 O14 Re1 '
_chemical_formula_sum 'C59.23 H74.45 Cl2.45 N7 O14 Re'
_chemical_formula_weight 1381.51
_chemical_name_systematic
;
?
;
_space_group_IT_number 14
_symmetry_cell_setting monoclinic
_symmetry_space_group_name_Hall '-P 2ybc'
_symmetry_space_group_name_H-M 'P 1 21/c 1'
_atom_sites_solution_hydrogens geom
_atom_sites_solution_primary direct
_cell_angle_alpha 90
_cell_angle_beta 105.9996(5)
_cell_angle_gamma 90
_cell_formula_units_Z 4
_cell_length_a 13.6751(2)
_cell_length_b 22.3512(2)
_cell_length_c 22.6383(3)
_cell_measurement_reflns_used 15355
_cell_measurement_temperature 150
_cell_measurement_theta_max 27
_cell_measurement_theta_min 5
_cell_volume 6651.47(14)
_computing_cell_refinement
;
KappaCCD software 'DENZO' (Otwinowski & Minor, 1996)
;
_computing_data_collection
;
KappaCCD software 'Collect' (Nonius, 2000)
;
_computing_data_reduction
;
KappaCCD software 'DENZO' (Otwinowski & Minor, 1996)
;
_computing_publication_material
;
CRYSTALS (Watkin et al, 2001)
;
_computing_structure_refinement
;
CRYSTALS (Watkin et al, 2001)
;
_computing_structure_solution 'SIR92 (Giacovazzo et al, 1992)'
_diffrn_ambient_temperature 150
_diffrn_measured_fraction_theta_full 0.996
_diffrn_measured_fraction_theta_max 0.990
_diffrn_measurement_device_type
;
Nonius KappaCCD
;
_diffrn_measurement_method \w
_diffrn_radiation_monochromator graphite
_diffrn_radiation_type 'Mo K\a'
_diffrn_radiation_wavelength 0.71073
_diffrn_reflns_av_R_equivalents 0.02
_diffrn_reflns_limit_h_max 17
_diffrn_reflns_limit_h_min -17
_diffrn_reflns_limit_k_max 28
_diffrn_reflns_limit_k_min -28
_diffrn_reflns_limit_l_max 29
_diffrn_reflns_limit_l_min -29
_diffrn_reflns_number 29701
_diffrn_reflns_theta_full 26.932
_diffrn_reflns_theta_max 27.482
_diffrn_reflns_theta_min 5.101
_diffrn_standards_decay_% 0.00
_diffrn_standards_interval_count 0
_diffrn_standards_interval_time 0
_diffrn_standards_number 0
_exptl_absorpt_coefficient_mu 1.989
_exptl_absorpt_correction_T_max 0.82
_exptl_absorpt_correction_T_min 0.67
_exptl_absorpt_correction_type multi-scan
_exptl_absorpt_process_details
;
Denzo/Scalepack (Otwinowski & Minor, 1996)
;
_exptl_crystal_colour ' orange '
_exptl_crystal_density_diffrn 1.379
_exptl_crystal_description ' block '
_exptl_crystal_F_000 2829.843
_exptl_crystal_size_max 0.20
_exptl_crystal_size_mid 0.20
_exptl_crystal_size_min 0.10
_refine_diff_density_max 1.58
_refine_diff_density_min -0.89
_refine_ls_extinction_method None
_refine_ls_goodness_of_fit_ref 1.0886
_refine_ls_hydrogen_treatment mixed
_refine_ls_matrix_type full
_refine_ls_number_parameters 781
_refine_ls_number_reflns 8504
_refine_ls_number_restraints 118
_refine_ls_R_factor_all 0.1000
_refine_ls_R_factor_gt 0.0541
_refine_ls_shift/su_max 0.049040
_refine_ls_structure_factor_coef F
_refine_ls_weighting_details
;
Method, part 1, Chebychev polynomial, (Watkin, 1994, Prince, 1982)
[weight] = 1.0/[A~0~*T~0~(x)+A~1~*T~1~(x) ... +A~n-1~]*T~n-1~(x)]
where A~i~ are the Chebychev coefficients listed below and x= Fcalc/Fmax
Method = Robust Weighting (Prince, 1982)
W = [weight] * [1-(deltaF/6*sigmaF)^2^]^2^
A~i~ are:
1.70 1.29 1.28
;
_refine_ls_weighting_scheme calc
_refine_ls_wR_factor_all 0.0809
_refine_ls_wR_factor_gt 0.0604
_refine_ls_wR_factor_ref 0.0604
_reflns_limit_h_max 17
_reflns_limit_h_min -17
_reflns_limit_k_max 28
_reflns_limit_k_min 0
_reflns_limit_l_max 29
_reflns_limit_l_min 0
_reflns_number_gt 8504
_reflns_number_total 15081
_reflns_threshold_expression I>3.00u(I)
_cod_data_source_file b401900h.txt
_cod_data_source_block Compund_6+7a_dichloromethane_solvate
_cod_depositor_comments
;
The following automatic conversions were performed:
'_symmetry_cell_setting' value 'Monoclinic' changed to 'monoclinic'
according to '/home/saulius/struct/CIF-dictionaries/cif_core.dic'
dictionary named 'cif_core.dic' version 2.4.1 from 2010-06-29.

Automatic conversion script
Id: cif_fix_enum 1527 2010-12-29 10:47:43Z saulius 
;
_cod_original_sg_symbol_H-M 'P 1 21/c 1 '
_cod_original_formula_sum ' C59.23 H74.45 Cl2.45 N7 O14 Re1 '
_cod_database_code 7102638

loop_
_symmetry_equiv_pos_as_xyz
x,y,z
-x,-y,-z
-x,y+1/2,-z+1/2
x,-y+1/2,z+1/2

loop_
_atom_site_label
_atom_site_type_symbol
_atom_site_fract_x
_atom_site_fract_y
_atom_site_fract_z
_atom_site_U_iso_or_equiv
_atom_site_occupancy
_atom_site_adp_type
_atom_site_refinement_flags_posn
_atom_site_refinement_flags_adp
_atom_site_refinement_flags_occupancy
_atom_site_attached_hydrogens
Re1 Re 0.17009(2) 0.660747(10) 0.310025(11) 0.0643 1.0000 Uani D U . .
Cl1 Cl 0.3237(2) 0.71933(10) 0.36169(13) 0.0798 0.745(11) Uani D . P 1
C1 C 0.0558(6) 0.6137(4) 0.2704(4) 0.0815 0.745(11) Uani D U P .
O1 O -0.0138(8) 0.5854(4) 0.2499(5) 0.1257 0.745(11) Uani D U P .
Cl91 Cl 0.0394(9) 0.5824(5) 0.2626(6) 0.106(4) 0.255(11) Uiso D . P .
C91 C 0.2720(17) 0.7141(11) 0.3512(8) 0.085(11) 0.255(11) Uiso D . P .
O91 O 0.3310(18) 0.7456(12) 0.3791(10) 0.103(8) 0.255(11) Uiso D . P .
C2 C 0.0865(6) 0.6990(3) 0.3541(4) 0.0864 1.0000 Uani . . . .
O2 O 0.0385(6) 0.7220(3) 0.3815(3) 0.1305 1.0000 Uani . . . .
C3 C 0.1257(6) 0.7193(3) 0.2471(4) 0.0853 1.0000 Uani . . . .
O3 O 0.1021(6) 0.7539(3) 0.2070(3) 0.1211 1.0000 Uani . . . .
N1 N 0.2687(4) 0.60976(18) 0.2680(2) 0.0555 1.0000 Uani . . . .
C4 C 0.2821(5) 0.6206(2) 0.2125(2) 0.0580 1.0000 Uani . . . .
C5 C 0.3409(4) 0.5845(2) 0.1860(2) 0.0559 1.0000 Uani . . . .
C6 C 0.3863(4) 0.5343(2) 0.2176(2) 0.0524 1.0000 Uani . . . .
C7 C 0.3745(4) 0.5234(2) 0.2753(2) 0.0525 1.0000 Uani . . . .
C8 C 0.3163(4) 0.5615(2) 0.2996(2) 0.0519 1.0000 Uani . . . .
C9 C 0.3026(5) 0.5538(2) 0.3611(2) 0.0561 1.0000 Uani . . . .
C10 C 0.3528(5) 0.5098(2) 0.4015(3) 0.0675 1.0000 Uani . . . .
C11 C 0.3405(6) 0.5068(3) 0.4595(3) 0.0734 1.0000 Uani . . . .
C12 C 0.2792(7) 0.5477(3) 0.4767(3) 0.0831 1.0000 Uani . . . .
C13 C 0.2282(6) 0.5893(3) 0.4348(3) 0.0752 1.0000 Uani . . . .
N2 N 0.2384(4) 0.5934(2) 0.3769(2) 0.0642 1.0000 Uani . . . .
C14 C 0.4503(4) 0.4955(2) 0.1877(2) 0.0563 1.0000 Uani . . . .
O4 O 0.4754(4) 0.51439(18) 0.14311(19) 0.0706 1.0000 Uani . . . .
N3 N 0.4773(4) 0.4415(2) 0.2112(3) 0.0605 1.0000 Uani . . . .
C15 C 0.5410(6) 0.4022(3) 0.1862(3) 0.0737 1.0000 Uani . . . .
C16 C 0.5275(5) 0.3375(2) 0.2036(3) 0.0682 1.0000 Uani . . . .
O5 O 0.4233(4) 0.32274(18) 0.1771(2) 0.0717 1.0000 Uani . . . .
C17 C 0.3954(5) 0.2640(3) 0.1802(3) 0.0659 1.0000 Uani . . . .
C18 C 0.2934(5) 0.2515(3) 0.1536(3) 0.0721 1.0000 Uani . . . .
C19 C 0.2579(5) 0.1937(3) 0.1522(3) 0.0730 1.0000 Uani . . . .
C20 C 0.3242(5) 0.1470(3) 0.1781(3) 0.0657 1.0000 Uani . . . .
C21 C 0.4251(5) 0.1601(3) 0.2050(3) 0.0659 1.0000 Uani . . . .
C22 C 0.4615(5) 0.2183(2) 0.2065(3) 0.0612 1.0000 Uani . . . .
O6 O 0.2822(4) 0.09096(19) 0.1737(2) 0.0730 1.0000 Uani . . . .
C23 C 0.3508(5) 0.0418(3) 0.1857(3) 0.0682 1.0000 Uani . . . .
C24 C 0.2947(6) -0.0151(3) 0.1668(3) 0.0726 1.0000 Uani . . . .
O7 O 0.2366(4) -0.0284(2) 0.2084(2) 0.0797 1.0000 Uani . . . .
C25 C 0.1849(7) -0.0835(3) 0.1968(4) 0.0919 1.0000 Uani . . . .
C26 C 0.1348(7) -0.0948(4) 0.2476(6) 0.1136 1.0000 Uani . . . .
O8 O 0.2126(5) -0.1046(2) 0.3026(3) 0.1005 1.0000 Uani . . . .
C27 C 0.1765(11) -0.1214(4) 0.3536(8) 0.1383 1.0000 Uani . . . .
C28 C 0.2582(16) -0.1230(5) 0.4104(7) 0.1535 1.0000 Uani . . . .
O9 O 0.2855(8) -0.0638(3) 0.4250(4) 0.1484 1.0000 Uani . . . .
C29 C 0.303(3) -0.0538(6) 0.4846(7) 0.3050 1.0000 Uani . . . .
C30 C 0.360(3) 0.0082(7) 0.4976(8) 0.3673 1.0000 Uani . . . .
O10 O 0.2770(14) 0.0492(3) 0.4779(4) 0.2299 1.0000 Uani . . . .
C31 C 0.3084(17) 0.1103(5) 0.4851(5) 0.1608 1.0000 Uani . . . .
C32 C 0.4094(19) 0.1314(7) 0.5149(5) 0.2044 1.0000 Uani . . . .
C33 C 0.4287(12) 0.1934(6) 0.5171(4) 0.1398 1.0000 Uani . . . .
C34 C 0.3493(9) 0.2286(4) 0.4894(4) 0.1014 1.0000 Uani . . . .
C35 C 0.2521(10) 0.2093(4) 0.4590(6) 0.1222 1.0000 Uani . . . .
C36 C 0.2335(12) 0.1488(4) 0.4566(7) 0.1347 1.0000 Uani . . . .
O11 O 0.3657(7) 0.2891(3) 0.4857(3) 0.1355 1.0000 Uani . . . .
C37 C 0.4153(9) 0.3204(4) 0.5418(4) 0.1041 1.0000 Uani . . . .
C38 C 0.4836(7) 0.3649(3) 0.5274(3) 0.0863 1.0000 Uani . . . .
N4 N 0.4333(5) 0.4127(2) 0.4858(3) 0.0767 1.0000 Uani . . . .
C39 C 0.3947(7) 0.4606(3) 0.5066(3) 0.0835 1.0000 Uani . . . .
O12 O 0.4029(6) 0.4690(2) 0.5616(2) 0.1125 1.0000 Uani . . . .
N5 N 0.3035(6) 0.1168(3) 0.3297(3) 0.0787 1.0000 Uani . . . .
C40 C 0.2379(8) 0.1591(4) 0.3016(4) 0.0939 1.0000 Uani . . . .
C41 C 0.2637(6) 0.2187(3) 0.3032(3) 0.0779 1.0000 Uani . . . .
C42 C 0.3624(5) 0.2345(3) 0.3346(3) 0.0651 1.0000 Uani . . . .
C43 C 0.4312(5) 0.1906(2) 0.3634(2) 0.0614 1.0000 Uani . . . .
C44 C 0.3976(6) 0.1319(3) 0.3596(3) 0.0733 1.0000 Uani . . . .
C45 C 0.2716(9) 0.0534(3) 0.3292(4) 0.1080 1.0000 Uani . . . .
C46 C 0.1826(7) 0.2629(5) 0.2713(4) 0.1014 1.0000 Uani . . . .
O13 O 0.0971(5) 0.2451(5) 0.2486(4) 0.1516 1.0000 Uani . . . .
N6 N 0.2126(8) 0.3183(5) 0.2696(7) 0.1514 1.0000 Uani D U . .
C47 C 0.1424(9) 0.3686(6) 0.2414(8) 0.1793 1.0000 Uani D U . .
C48 C 0.1824(10) 0.4055(6) 0.1963(8) 0.1826 1.0000 Uani D U . .
C49 C 0.1132(12) 0.4575(7) 0.1691(8) 0.2084 1.0000 Uani D U . .
C50 C 0.1264(14) 0.4779(8) 0.1077(8) 0.2325 1.0000 Uani D U . .
C51 C 0.0717(16) 0.5365(8) 0.0850(10) 0.2494 1.0000 Uani D U . .
C52 C -0.0268(17) 0.5420(11) 0.1023(12) 0.2632 1.0000 Uani D U . .
C53 C 0.5383(5) 0.2025(2) 0.3992(3) 0.0653 1.0000 Uani . . . .
O14 O 0.5972(4) 0.16059(19) 0.4195(2) 0.0789 1.0000 Uani . . . .
N7 N 0.5661(4) 0.2597(2) 0.4065(3) 0.0790 1.0000 Uani D U . .
C54 C 0.6709(5) 0.2771(3) 0.4399(3) 0.0905 1.0000 Uani D U . .
C55 C 0.7401(6) 0.2774(4) 0.3972(4) 0.1129 1.0000 Uani D U . .
C56 C 0.8489(7) 0.2892(5) 0.4321(5) 0.1354 1.0000 Uani D U . .
C57 C 0.8901(9) 0.2328(6) 0.4681(7) 0.1696 1.0000 Uani D U . .
C58 C 1.0038(9) 0.2284(7) 0.4875(7) 0.1743 1.0000 Uani D U . .
C59 C 1.0366(12) 0.1755(7) 0.5296(7) 0.1783 1.0000 Uani D U . .
Cl2 Cl 0.4466 0.3810 0.3436 0.0715 1.0000 Uani . . . .
C60 C 0.830(3) 0.615(2) 0.617(2) 0.109(12) 0.225(7) Uiso . . P .
Cl3 Cl 0.9067(8) 0.6716(4) 0.6286(5) 0.098(4) 0.225(7) Uiso . . P .
Cl4 Cl 0.8800(8) 0.5470(5) 0.6490(5) 0.107(4) 0.225(7) Uiso . . P .
H1 H 0.460(3) 0.430(2) 0.232(2) 0.018(12) 1.0000 Uiso . . . .
H2 H 0.431(4) 0.416(3) 0.450(3) 0.050(15) 1.0000 Uiso . . . .
H3 H 0.257(5) 0.328(3) 0.282(3) 0.045(17) 1.0000 Uiso . . . .
H4 H 0.521(4) 0.289(3) 0.387(2) 0.049(14) 1.0000 Uiso . . . .
H41 H 0.2481 0.6564 0.1891 0.0703 1.0000 Uiso . . . .
H51 H 0.3501 0.5945 0.1448 0.0670 1.0000 Uiso . . . .
H71 H 0.4082 0.4879 0.2994 0.0631 1.0000 Uiso . . . .
H101 H 0.3978 0.4804 0.3883 0.0816 1.0000 Uiso . . . .
H121 H 0.2716 0.5474 0.5194 0.1042 1.0000 Uiso . . . .
H131 H 0.1815 0.6179 0.4475 0.0931 1.0000 Uiso . . . .
H151 H 0.6139 0.4141 0.2031 0.0951 1.0000 Uiso . . . .
H152 H 0.5211 0.4060 0.1404 0.0951 1.0000 Uiso . . . .
H161 H 0.5452 0.3334 0.2494 0.0843 1.0000 Uiso . . . .
H162 H 0.5720 0.3106 0.1871 0.0843 1.0000 Uiso . . . .
H181 H 0.2454 0.2846 0.1353 0.0850 1.0000 Uiso . . . .
H191 H 0.1844 0.1851 0.1325 0.0853 1.0000 Uiso . . . .
H211 H 0.4731 0.1272 0.2237 0.0782 1.0000 Uiso . . . .
H221 H 0.5349 0.2271 0.2263 0.0728 1.0000 Uiso . . . .
H231 H 0.3863 0.0402 0.2306 0.0827 1.0000 Uiso . . . .
H232 H 0.4022 0.0471 0.1621 0.0827 1.0000 Uiso . . . .
H241 H 0.3442 -0.0482 0.1674 0.0879 1.0000 Uiso . . . .
H242 H 0.2483 -0.0108 0.1243 0.0879 1.0000 Uiso . . . .
H251 H 0.2343 -0.1164 0.1962 0.1109 1.0000 Uiso . . . .
H252 H 0.1320 -0.0820 0.1563 0.1109 1.0000 Uiso . . . .
H261 H 0.0900 -0.1308 0.2376 0.1375 1.0000 Uiso . . . .
H262 H 0.0933 -0.0592 0.2524 0.1375 1.0000 Uiso . . . .
H271 H 0.1448 -0.1619 0.3458 0.1845 1.0000 Uiso . . . .
H272 H 0.1243 -0.0917 0.3581 0.1845 1.0000 Uiso . . . .
H281 H 0.2342 -0.1420 0.4439 0.1982 1.0000 Uiso . . . .
H282 H 0.3175 -0.1460 0.4044 0.1982 1.0000 Uiso . . . .
H291 H 0.3461 -0.0863 0.5088 0.3484 1.0000 Uiso . . . .
H292 H 0.2370 -0.0518 0.4958 0.3484 1.0000 Uiso . . . .
H301 H 0.3955 0.0133 0.5423 0.3774 1.0000 Uiso . . . .
H302 H 0.4101 0.0128 0.4731 0.3774 1.0000 Uiso . . . .
H321 H 0.4650 0.1025 0.5339 0.2229 1.0000 Uiso . . . .
H331 H 0.4973 0.2102 0.5379 0.1590 1.0000 Uiso . . . .
H351 H 0.1973 0.2384 0.4394 0.1578 1.0000 Uiso . . . .
H361 H 0.1649 0.1332 0.4340 0.1824 1.0000 Uiso . . . .
H371 H 0.3634 0.3406 0.5584 0.1236 1.0000 Uiso . . . .
H372 H 0.4552 0.2914 0.5729 0.1236 1.0000 Uiso . . . .
H381 H 0.5233 0.3837 0.5668 0.0997 1.0000 Uiso . . . .
H382 H 0.5313 0.3438 0.5079 0.0997 1.0000 Uiso . . . .
H401 H 0.1674 0.1470 0.2784 0.1162 1.0000 Uiso . . . .
H421 H 0.3841 0.2774 0.3366 0.0803 1.0000 Uiso . . . .
H441 H 0.4461 0.0998 0.3801 0.0918 1.0000 Uiso . . . .
H451 H 0.1988 0.0495 0.3048 0.1406 1.0000 Uiso . . . .
H452 H 0.2793 0.0397 0.3723 0.1406 1.0000 Uiso . . . .
H453 H 0.3151 0.0281 0.3101 0.1406 1.0000 Uiso . . . .
H471 H 0.1341 0.3955 0.2750 0.2112 1.0000 Uiso . . . .
H472 H 0.0748 0.3515 0.2191 0.2112 1.0000 Uiso . . . .
H481 H 0.2509 0.4216 0.2184 0.2129 1.0000 Uiso . . . .
H482 H 0.1887 0.3788 0.1621 0.2129 1.0000 Uiso . . . .
H491 H 0.1291 0.4919 0.1986 0.2371 1.0000 Uiso . . . .
H492 H 0.0410 0.4449 0.1631 0.2371 1.0000 Uiso . . . .
H501 H 0.2006 0.4834 0.1122 0.2638 1.0000 Uiso . . . .
H502 H 0.0988 0.4461 0.0765 0.2638 1.0000 Uiso . . . .
H511 H 0.1171 0.5706 0.1037 0.2804 1.0000 Uiso . . . .
H512 H 0.0567 0.5382 0.0393 0.2804 1.0000 Uiso . . . .
H521 H -0.0603 0.5809 0.0867 0.2990 1.0000 Uiso . . . .
H522 H -0.0126 0.5406 0.1481 0.2990 1.0000 Uiso . . . .
H523 H -0.0729 0.5082 0.0837 0.2990 1.0000 Uiso . . . .
H541 H 0.6698 0.3181 0.4575 0.1069 1.0000 Uiso . . . .
H542 H 0.6981 0.2479 0.4740 0.1069 1.0000 Uiso . . . .
H551 H 0.7168 0.3094 0.3656 0.1368 1.0000 Uiso . . . .
H552 H 0.7357 0.2377 0.3764 0.1368 1.0000 Uiso . . . .
H561 H 0.8525 0.3235 0.4609 0.1660 1.0000 Uiso . . . .
H562 H 0.8896 0.2987 0.4027 0.1660 1.0000 Uiso . . . .
H571 H 0.8656 0.2319 0.5059 0.2028 1.0000 Uiso . . . .
H572 H 0.8625 0.1974 0.4418 0.2028 1.0000 Uiso . . . .
H581 H 1.0330 0.2659 0.5096 0.2107 1.0000 Uiso . . . .
H582 H 1.0289 0.2233 0.4503 0.2107 1.0000 Uiso . . . .
H591 H 1.1125 0.1728 0.5423 0.2158 1.0000 Uiso . . . .
H592 H 1.0116 0.1806 0.5669 0.2158 1.0000 Uiso . . . .
H593 H 1.0074 0.1380 0.5076 0.2158 1.0000 Uiso . . . .
H601 H 0.7724 0.6250 0.6343 0.1304 0.2253 Uiso . . . .
H602 H 0.8040 0.6088 0.5717 0.1304 0.2253 Uiso . . . .

loop_
_atom_site_aniso_label
_atom_site_aniso_U_11
_atom_site_aniso_U_22
_atom_site_aniso_U_33
_atom_site_aniso_U_23
_atom_site_aniso_U_13
_atom_site_aniso_U_12
Re1 0.08385(18) 0.04925(12) 0.06756(15) 0.00729(11) 0.03400(11) 0.01677(11)
Cl1 0.101(3) 0.0465(13) 0.0912(18) 0.0020(11) 0.0251(15) -0.0033(12)
C1 0.067(6) 0.070(6) 0.106(8) 0.013(5) 0.021(5) 0.010(4)
O1 0.110(8) 0.083(6) 0.176(10) -0.025(6) 0.025(8) -0.006(5)
C2 0.108(5) 0.074(4) 0.092(5) 0.007(4) 0.053(4) 0.027(4)
O2 0.168(6) 0.125(5) 0.123(5) 0.005(4) 0.081(5) 0.061(5)
C3 0.107(5) 0.074(4) 0.089(5) 0.010(4) 0.051(4) 0.035(4)
O3 0.159(6) 0.107(4) 0.109(4) 0.046(4) 0.056(4) 0.067(4)
N1 0.066(3) 0.043(2) 0.059(2) 0.0045(18) 0.021(2) 0.0072(19)
C4 0.073(3) 0.051(3) 0.052(3) 0.010(2) 0.020(3) 0.012(2)
C5 0.067(3) 0.049(3) 0.052(3) 0.006(2) 0.016(2) -0.002(2)
C6 0.065(3) 0.039(2) 0.053(3) 0.002(2) 0.016(2) 0.000(2)
C7 0.068(3) 0.040(2) 0.049(3) 0.0015(19) 0.017(2) 0.004(2)
C8 0.062(3) 0.041(2) 0.053(3) 0.006(2) 0.018(2) 0.005(2)
C9 0.077(4) 0.042(2) 0.051(3) -0.001(2) 0.019(3) 0.000(2)
C10 0.104(5) 0.045(3) 0.055(3) 0.006(2) 0.024(3) 0.013(3)
C11 0.118(5) 0.049(3) 0.059(3) 0.010(2) 0.034(3) 0.008(3)
C12 0.137(6) 0.063(4) 0.061(4) 0.002(3) 0.046(4) 0.007(4)
C13 0.108(5) 0.067(4) 0.058(3) 0.003(3) 0.035(3) 0.007(3)
N2 0.097(4) 0.044(2) 0.061(3) 0.0007(19) 0.038(3) 0.002(2)
C14 0.072(3) 0.041(2) 0.059(3) -0.005(2) 0.023(3) 0.002(2)
O4 0.107(3) 0.050(2) 0.066(2) 0.0062(17) 0.044(2) 0.007(2)
N3 0.086(4) 0.042(2) 0.063(3) 0.004(2) 0.037(3) 0.004(2)
C15 0.105(5) 0.048(3) 0.085(4) -0.007(3) 0.054(4) 0.006(3)
C16 0.089(4) 0.044(3) 0.078(4) -0.004(3) 0.033(3) 0.016(3)
O5 0.087(3) 0.0479(19) 0.077(3) 0.0002(18) 0.018(2) 0.0111(19)
C17 0.089(4) 0.050(3) 0.061(3) -0.005(2) 0.025(3) 0.006(3)
C18 0.070(4) 0.073(4) 0.069(4) 0.001(3) 0.013(3) 0.013(3)
C19 0.069(4) 0.070(4) 0.074(4) -0.001(3) 0.010(3) 0.011(3)
C20 0.081(4) 0.057(3) 0.060(3) 0.000(2) 0.020(3) -0.001(3)
C21 0.077(4) 0.055(3) 0.064(3) 0.008(3) 0.016(3) 0.006(3)
C22 0.073(4) 0.051(3) 0.059(3) -0.001(2) 0.015(3) 0.005(2)
O6 0.078(3) 0.062(2) 0.077(3) 0.001(2) 0.016(2) -0.001(2)
C23 0.086(4) 0.059(3) 0.061(3) -0.001(3) 0.024(3) 0.002(3)
C24 0.089(4) 0.065(3) 0.065(3) -0.006(3) 0.025(3) -0.001(3)
O7 0.095(3) 0.062(2) 0.088(3) -0.013(2) 0.036(3) -0.013(2)
C25 0.103(6) 0.060(4) 0.114(6) -0.017(4) 0.033(5) -0.018(4)
C26 0.079(5) 0.072(5) 0.192(11) -0.014(6) 0.042(6) -0.020(4)
O8 0.103(4) 0.068(3) 0.150(5) 0.010(3) 0.067(4) -0.002(3)
C27 0.168(11) 0.051(4) 0.242(15) 0.006(7) 0.134(11) -0.015(5)
C28 0.282(19) 0.072(6) 0.141(9) 0.019(6) 0.117(12) -0.011(8)
O9 0.264(10) 0.058(3) 0.153(6) -0.002(4) 0.108(7) -0.006(4)
C29 0.69(6) 0.076(7) 0.107(9) 0.029(7) 0.036(18) 0.054(16)
C30 0.72(6) 0.096(10) 0.128(11) -0.004(8) -0.15(2) 0.060(19)
O10 0.54(2) 0.060(4) 0.115(5) -0.001(4) 0.133(9) 0.013(7)
C31 0.33(2) 0.089(7) 0.078(6) 0.000(5) 0.084(10) -0.017(10)
C32 0.38(3) 0.115(9) 0.060(5) 0.001(6) -0.033(10) 0.056(13)
C33 0.204(12) 0.116(8) 0.078(6) 0.014(5) 0.002(7) 0.027(8)
C34 0.158(9) 0.081(5) 0.072(4) 0.013(4) 0.044(5) 0.006(6)
C35 0.140(9) 0.079(5) 0.175(10) 0.003(6) 0.090(8) -0.009(5)
C36 0.209(13) 0.072(6) 0.175(10) -0.013(6) 0.140(10) -0.016(6)
O11 0.208(8) 0.089(4) 0.084(4) 0.036(3) -0.003(4) -0.043(4)
C37 0.158(8) 0.084(5) 0.067(4) 0.025(4) 0.025(5) 0.004(5)
C38 0.128(6) 0.056(3) 0.066(4) 0.018(3) 0.011(4) 0.005(4)
N4 0.123(5) 0.050(3) 0.057(3) 0.012(2) 0.025(3) 0.009(3)
C39 0.140(7) 0.056(3) 0.055(3) 0.013(3) 0.027(4) 0.012(4)
O12 0.208(7) 0.080(3) 0.055(3) 0.017(2) 0.047(3) 0.024(4)
N5 0.119(5) 0.060(3) 0.069(3) -0.015(3) 0.046(3) -0.026(3)
C40 0.119(6) 0.095(6) 0.077(4) -0.020(4) 0.042(4) -0.044(5)
C41 0.091(5) 0.077(4) 0.072(4) 0.001(3) 0.034(4) -0.007(3)
C42 0.076(4) 0.055(3) 0.069(3) -0.001(3) 0.029(3) -0.005(3)
C43 0.093(4) 0.043(3) 0.051(3) -0.003(2) 0.026(3) -0.005(3)
C44 0.128(6) 0.043(3) 0.059(3) -0.003(2) 0.042(4) -0.009(3)
C45 0.176(9) 0.064(4) 0.112(6) -0.028(4) 0.086(6) -0.045(5)
C46 0.079(5) 0.116(7) 0.111(6) 0.022(5) 0.028(5) -0.003(5)
O13 0.070(4) 0.197(8) 0.179(7) 0.025(6) 0.021(4) -0.011(5)
N6 0.081(5) 0.119(6) 0.257(11) 0.067(7) 0.051(6) 0.032(5)
C47 0.113(6) 0.138(7) 0.277(10) 0.070(7) 0.037(6) 0.046(5)
C48 0.136(7) 0.126(7) 0.270(10) 0.068(7) 0.030(7) 0.034(5)
C49 0.161(8) 0.146(7) 0.285(11) 0.075(8) 0.007(8) 0.037(6)
C50 0.189(9) 0.191(9) 0.279(11) 0.071(9) 0.001(9) 0.020(8)
C51 0.204(11) 0.205(10) 0.292(12) 0.069(10) -0.010(11) 0.026(9)
C52 0.216(12) 0.228(12) 0.304(14) 0.061(12) 0.001(12) 0.026(12)
C53 0.093(4) 0.044(3) 0.064(3) 0.001(2) 0.029(3) 0.005(3)
O14 0.102(3) 0.054(2) 0.080(3) 0.010(2) 0.025(2) 0.017(2)
N7 0.089(3) 0.050(2) 0.092(4) -0.004(2) 0.013(3) 0.002(3)
C54 0.094(4) 0.073(4) 0.100(4) -0.008(3) 0.019(3) -0.004(3)
C55 0.123(5) 0.105(5) 0.114(5) 0.012(4) 0.038(4) -0.022(4)
C56 0.120(5) 0.155(7) 0.140(6) -0.003(5) 0.050(5) -0.013(5)
C57 0.161(6) 0.187(8) 0.159(7) 0.015(6) 0.041(7) 0.000(7)
C58 0.165(7) 0.193(9) 0.169(8) -0.005(7) 0.052(7) -0.001(8)
C59 0.179(9) 0.195(11) 0.166(10) -0.010(7) 0.055(8) 0.011(9)
Cl2 0.1076 0.0387 0.0721 0.0051 0.0310 0.0083

loop_
_atom_type_symbol
_atom_type_scat_dispersion_real
_atom_type_scat_dispersion_imag
_atom_type_scat_Cromer_Mann_a1
_atom_type_scat_Cromer_Mann_b1
_atom_type_scat_Cromer_Mann_a2
_atom_type_scat_Cromer_Mann_b2
_atom_type_scat_Cromer_Mann_a3
_atom_type_scat_Cromer_Mann_b3
_atom_type_scat_Cromer_Mann_a4
_atom_type_scat_Cromer_Mann_b4
_atom_type_scat_Cromer_Mann_c
_atom_type_scat_source
'C   ' 0.0033 0.0016 2.3100 20.8439 1.0200 10.2075 1.5886 0.5687 0.8650 51.6512 0.2156 International_Tables_Vol_IV_Table_2.2B
'H   ' 0.0000 0.0000 0.4930 10.5109 0.3229 26.1257 0.1402 3.1424 0.0408 57.7997 0.0030 International_Tables_Vol_IV_Table_2.2B
'Cl  ' 0.1484 0.1585 11.4604 0.0104 7.1964 1.1662 6.2556 18.5194 1.6455 47.7784 -9.5574 International_Tables_Vol_IV_Table_2.2B
'N   ' 0.0061 0.0033 12.2126 0.0057 3.1322 9.8933 2.0125 28.9975 1.1663 0.5826 -11.5290 International_Tables_Vol_IV_Table_2.2B
'O   ' 0.0106 0.0060 3.0485 13.2771 2.2868 5.7011 1.5463 0.3239 0.8670 32.9089 0.2508 International_Tables_Vol_IV_Table_2.2B
'Re  ' -1.5980 7.2320 28.7621 1.6719 15.7189 9.0923 14.5564 0.3505 5.4417 52.0861 10.4720 International_Tables_Vol_IV_Table_2.2B

loop_
_geom_angle_atom_site_label_1
_geom_angle_atom_site_label_2
_geom_angle_atom_site_label_3
_geom_angle
_geom_angle_publ_flag
Cl1 Re1 C1 178.0(3) yes
C1 Re1 C91 173.0(9) yes
Cl91 Re1 C91 174.8(7) yes
Cl1 Re1 C2 93.9(3) yes
C1 Re1 C2 87.8(4) yes
Cl91 Re1 C2 94.4(4) yes
C91 Re1 C2 85.8(9) yes
Cl1 Re1 C3 92.5(3) yes
C1 Re1 C3 88.6(4) yes
Cl91 Re1 C3 96.7(4) yes
C91 Re1 C3 88.5(8) yes
C2 Re1 C3 88.2(3) yes
Cl1 Re1 N1 86.33(14) yes
C1 Re1 N1 91.9(3) yes
Cl91 Re1 N1 84.4(3) yes
C91 Re1 N1 94.8(9) yes
C2 Re1 N1 173.6(2) yes
Cl1 Re1 N2 83.73(15) yes
C1 Re1 N2 95.0(3) yes
Cl91 Re1 N2 86.2(3) yes
C91 Re1 N2 88.6(8) yes
C2 Re1 N2 98.8(3) yes
C3 Re1 N1 98.1(2) yes
C3 Re1 N2 172.2(2) yes
N1 Re1 N2 74.92(17) yes
Re1 C1 O1 176.0(7) yes
Re1 C91 O91 175.5(10) yes
Cl1 C91 O91 36.2(19) yes
Cl1 O91 C91 35.7(18) yes
Re1 C2 O2 178.4(8) yes
Re1 C3 O3 176.4(6) yes
Re1 N1 C4 125.2(3) yes
Re1 N1 C8 116.8(3) yes
C4 N1 C8 117.9(4) yes
N1 C4 C5 123.0(5) yes
N1 C4 H41 118.492 no
C5 C4 H41 118.492 no
C4 C5 C6 118.6(5) yes
C4 C5 H51 120.688 no
C6 C5 H51 120.688 no
C5 C6 C7 118.7(5) yes
C5 C6 C14 117.6(5) yes
C7 C6 C14 123.6(4) yes
C6 C7 C8 119.9(4) yes
C6 C7 H71 120.028 no
C8 C7 H71 120.028 no
N1 C8 C7 121.7(5) yes
N1 C8 C9 115.2(4) yes
C7 C8 C9 123.1(4) yes
C8 C9 C10 122.6(5) yes
C8 C9 N2 115.8(4) yes
C10 C9 N2 121.6(5) yes
C9 C10 C11 119.8(5) yes
C9 C10 H101 120.106 no
C11 C10 H101 120.106 no
C10 C11 C12 119.1(6) yes
C10 C11 C39 122.7(6) yes
C12 C11 C39 118.2(6) yes
C11 C12 C13 119.4(6) yes
C11 C12 H121 120.279 no
C13 C12 H121 120.279 no
C12 C13 N2 122.9(6) yes
C12 C13 H131 118.557 no
N2 C13 H131 118.558 no
Re1 N2 C9 117.0(3) yes
Re1 N2 C13 125.7(4) yes
C9 N2 C13 117.1(5) yes
C6 C14 O4 119.9(4) yes
C6 C14 N3 118.1(5) yes
O4 C14 N3 122.1(5) yes
C14 N3 C15 121.4(5) yes
C14 N3 H1 123(4) no
C15 N3 H1 115(4) no
N3 C15 C16 110.1(5) yes
N3 C15 H151 109.322 no
C16 C15 H151 109.323 no
N3 C15 H152 109.322 no
C16 C15 H152 109.323 no
H151 C15 H152 109.467 no
C15 C16 O5 106.9(5) yes
C15 C16 H161 110.123 no
O5 C16 H161 110.123 no
C15 C16 H162 110.122 no
O5 C16 H162 110.123 no
H161 C16 H162 109.467 no
C16 O5 C17 117.4(5) yes
O5 C17 C18 115.5(5) yes
O5 C17 C22 124.7(6) yes
C18 C17 C22 119.8(6) yes
C17 C18 C19 120.3(6) yes
C17 C18 H181 119.846 no
C19 C18 H181 119.846 no
C18 C19 C20 120.4(6) yes
C18 C19 H191 119.781 no
C20 C19 H191 119.781 no
C19 C20 C21 118.6(6) yes
C19 C20 O6 116.2(6) yes
C21 C20 O6 125.2(6) yes
C20 C21 C22 121.3(5) yes
C20 C21 H211 119.363 no
C22 C21 H211 119.363 no
C17 C22 C21 119.5(6) yes
C17 C22 H221 120.228 no
C21 C22 H221 120.227 no
C20 O6 C23 116.8(5) yes
O6 C23 C24 110.2(5) yes
O6 C23 H231 109.293 no
C24 C23 H231 109.293 no
O6 C23 H232 109.293 no
C24 C23 H232 109.292 no
H231 C23 H232 109.466 no
C23 C24 O7 109.1(5) yes
C23 C24 H241 109.569 no
O7 C24 H241 109.569 no
C23 C24 H242 109.569 no
O7 C24 H242 109.569 no
H241 C24 H242 109.467 no
C24 O7 C25 113.8(5) yes
O7 C25 C26 108.3(6) yes
O7 C25 H251 109.771 no
C26 C25 H251 109.771 no
O7 C25 H252 109.770 no
C26 C25 H252 109.771 no
H251 C25 H252 109.468 no
C25 C26 O8 107.9(7) yes
C25 C26 H261 109.874 no
O8 C26 H261 109.874 no
C25 C26 H262 109.873 no
O8 C26 H262 109.872 no
H261 C26 H262 109.466 no
C26 O8 C27 114.2(9) yes
O8 C27 C28 111.7(10) yes
O8 C27 H271 108.916 no
C28 C27 H271 108.915 no
O8 C27 H272 108.917 no
C28 C27 H272 108.916 no
H271 C27 H272 109.469 no
C27 C28 O9 106.0(10) yes
C27 C28 H281 110.326 no
O9 C28 H281 110.325 no
C27 C28 H282 110.326 no
O9 C28 H282 110.325 no
H281 C28 H282 109.467 no
C28 O9 C29 111.3(10) yes
O9 C29 C30 106.2(17) yes
O9 C29 H291 110.287 no
C30 C29 H291 110.285 no
O9 C29 H292 110.290 no
C30 C29 H292 110.291 no
H291 C29 H292 109.470 no
C29 C30 O10 101(3) yes
C29 C30 H301 111.490 no
O10 C30 H301 111.491 no
C29 C30 H302 111.497 no
O10 C30 H302 111.496 no
H301 C30 H302 109.473 no
C30 O10 C31 112.9(19) yes
O10 C31 C32 125.9(17) yes
O10 C31 C36 112.9(17) yes
C32 C31 C36 121.1(11) yes
C31 C32 C33 119.0(13) yes
C31 C32 H321 120.498 no
C33 C32 H321 120.500 no
C32 C33 C34 116.0(14) yes
C32 C33 H331 121.980 no
C34 C33 H331 121.983 no
C33 C34 C35 126.0(10) yes
C33 C34 O11 118.5(11) yes
C35 C34 O11 115.2(9) yes
C34 C35 C36 117.9(12) yes
C34 C35 H351 121.039 no
C36 C35 H351 121.038 no
C31 C36 C35 119.9(14) yes
C31 C36 H361 120.070 no
C35 C36 H361 120.070 no
C34 O11 C37 117.8(6) yes
O11 C37 C38 107.9(6) yes
O11 C37 H371 109.865 no
C38 C37 H371 109.865 no
O11 C37 H372 109.865 no
C38 C37 H372 109.866 no
H371 C37 H372 109.466 no
C37 C38 N4 115.1(8) yes
C37 C38 H381 108.045 no
N4 C38 H381 108.046 no
C37 C38 H382 108.044 no
N4 C38 H382 108.045 no
H381 C38 H382 109.467 no
C38 N4 C39 121.3(6) yes
C38 N4 H2 127(4) no
C39 N4 H2 111(4) no
C11 C39 N4 117.3(5) yes
C11 C39 O12 119.8(6) yes
N4 C39 O12 122.8(6) yes
C40 N5 C44 119.5(6) yes
C40 N5 C45 121.0(8) yes
C44 N5 C45 119.4(8) yes
N5 C40 C41 122.6(8) yes
N5 C40 H401 118.723 no
C41 C40 H401 118.721 no
C40 C41 C42 117.9(8) yes
C40 C41 C46 118.1(8) yes
C42 C41 C46 124.0(7) yes
C41 C42 C43 119.8(6) yes
C41 C42 H421 120.113 no
C43 C42 H421 120.115 no
C42 C43 C44 118.0(6) yes
C42 C43 C53 124.4(5) yes
C44 C43 C53 117.6(6) yes
N5 C44 C43 122.3(6) yes
N5 C44 H441 118.860 no
C43 C44 H441 118.858 no
N5 C45 H451 109.466 no
N5 C45 H452 109.465 no
H451 C45 H452 109.476 no
N5 C45 H453 109.467 no
H451 C45 H453 109.478 no
H452 C45 H453 109.477 no
C41 C46 O13 119.0(9) yes
C41 C46 N6 116.0(8) yes
O13 C46 N6 125.0(10) yes
C46 N6 C47 123.6(11) yes
C46 N6 H3 125(6) no
C47 N6 H3 111(6) no
N6 C47 C48 112.6(7) yes
N6 C47 H471 108.692 no
C48 C47 H471 108.694 no
N6 C47 H472 108.695 no
C48 C47 H472 108.695 no
H471 C47 H472 109.465 no
C47 C48 C49 112.7(7) yes
C47 C48 H481 108.655 no
C49 C48 H481 108.655 no
C47 C48 H482 108.656 no
C49 C48 H482 108.656 no
H481 C48 H482 109.468 no
C48 C49 C50 112.5(8) yes
C48 C49 H491 108.722 no
C50 C49 H491 108.721 no
C48 C49 H492 108.721 no
C50 C49 H492 108.724 no
H491 C49 H492 109.464 no
C49 C50 C51 113.2(8) yes
C49 C50 H501 108.528 no
C51 C50 H501 108.531 no
C49 C50 H502 108.524 no
C51 C50 H502 108.528 no
H501 C50 H502 109.468 no
C50 C51 C52 111.9(9) yes
C50 C51 H511 108.862 no
C52 C51 H511 108.865 no
C50 C51 H512 108.862 no
C52 C51 H512 108.862 no
H511 C51 H512 109.468 no
C51 C52 H521 109.464 no
C51 C52 H522 109.466 no
H521 C52 H522 109.472 no
C51 C52 H523 109.470 no
H521 C52 H523 109.476 no
H522 C52 H523 109.479 no
C43 C53 O14 120.5(5) yes
C43 C53 N7 116.4(5) yes
O14 C53 N7 123.1(7) yes
C53 N7 C54 121.4(6) yes
C53 N7 H4 119(3) no
C54 N7 H4 119(3) no
N7 C54 C55 111.1(5) yes
N7 C54 H541 109.060 no
C55 C54 H541 109.061 no
N7 C54 H542 109.061 no
C55 C54 H542 109.061 no
H541 C54 H542 109.467 no
C54 C55 C56 111.4(6) yes
C54 C55 H551 108.990 no
C56 C55 H551 108.990 no
C54 C55 H552 108.991 no
C56 C55 H552 108.991 no
H551 C55 H552 109.467 no
C55 C56 C57 107.7(7) yes
C55 C56 H561 109.924 no
C57 C56 H561 109.925 no
C55 C56 H562 109.924 no
C57 C56 H562 109.926 no
H561 C56 H562 109.466 no
C56 C57 C58 114.3(7) yes
C56 C57 H571 108.247 no
C58 C57 H571 108.250 no
C56 C57 H572 108.247 no
C58 C57 H572 108.250 no
H571 C57 H572 109.467 no
C57 C58 C59 109.9(8) yes
C57 C58 H581 109.364 no
C59 C58 H581 109.365 no
C57 C58 H582 109.364 no
C59 C58 H582 109.366 no
H581 C58 H582 109.467 no
C58 C59 H591 109.467 no
C58 C59 H592 109.465 no
H591 C59 H592 109.477 no
C58 C59 H593 109.465 no
H591 C59 H593 109.478 no
H592 C59 H593 109.475 no
Cl3 C60 Cl4 117(3) yes
Cl3 C60 H601 107.528 no
Cl4 C60 H601 107.530 no
Cl3 C60 H602 107.526 no
Cl4 C60 H602 107.529 no
H601 C60 H602 109.463 no

loop_
_geom_bond_atom_site_label_1
_geom_bond_atom_site_label_2
_geom_bond_distance
_geom_bond_publ_flag
Re1 Cl1 2.478(3) yes
Re1 C1 1.892(7) yes
Re1 Cl91 2.521(9) yes
Re1 C91 1.875(10) yes
Re1 C2 1.914(7) yes
Re1 C3 1.907(7) yes
Re1 N1 2.174(4) yes
Re1 N2 2.158(5) yes
C1 O1 1.130(8) yes
C91 O91 1.125(10) yes
C2 O2 1.143(9) yes
C3 O3 1.167(9) yes
N1 C4 1.342(7) yes
N1 C8 1.357(6) yes
C4 C5 1.388(8) yes
C4 H41 1.000 no
C5 C6 1.383(7) yes
C5 H51 1.000 no
C6 C7 1.380(7) yes
C6 C14 1.517(7) yes
C7 C8 1.380(7) yes
C7 H71 1.000 no
C8 C9 1.464(7) yes
C9 C10 1.389(8) yes
C9 N2 1.362(7) yes
C10 C11 1.372(8) yes
C10 H101 1.000 no
C11 C12 1.368(10) yes
C11 C39 1.521(9) yes
C12 C13 1.373(10) yes
C12 H121 1.000 no
C13 N2 1.359(7) yes
C13 H131 1.000 no
C14 O4 1.227(6) yes
C14 N3 1.330(7) yes
N3 C15 1.457(8) yes
N3 H1 0.64(4) no
C15 C16 1.523(8) yes
C15 H151 1.000 no
C15 H152 1.000 no
C16 O5 1.423(8) yes
C16 H161 1.000 no
C16 H162 1.000 no
O5 C17 1.374(7) yes
C17 C18 1.388(10) yes
C17 C22 1.384(8) yes
C18 C19 1.376(10) yes
C18 H181 1.000 no
C19 C20 1.402(9) yes
C19 H191 1.000 no
C20 C21 1.377(9) yes
C20 O6 1.369(7) yes
C21 C22 1.389(8) yes
C21 H211 1.000 no
C22 H221 1.000 no
O6 C23 1.422(8) yes
C23 C24 1.486(9) yes
C23 H231 1.000 no
C23 H232 1.000 no
C24 O7 1.422(8) yes
C24 H241 1.000 no
C24 H242 1.000 no
O7 C25 1.408(8) yes
C25 C26 1.512(14) yes
C25 H251 1.000 no
C25 H252 1.000 no
C26 O8 1.414(13) yes
C26 H261 1.000 no
C26 H262 1.000 no
O8 C27 1.425(14) yes
C27 C28 1.45(2) yes
C27 H271 1.000 no
C27 H272 1.000 no
C28 O9 1.388(13) yes
C28 H281 1.000 no
C28 H282 1.000 no
O9 C29 1.324(17) yes
C29 C30 1.58(3) yes
C29 H291 1.000 no
C29 H292 1.000 no
C30 O10 1.43(3) yes
C30 H301 1.000 no
C30 H302 1.000 no
O10 C31 1.428(15) yes
C31 C32 1.44(3) yes
C31 C36 1.36(2) yes
C32 C33 1.41(2) yes
C32 H321 1.000 no
C33 C34 1.348(16) yes
C33 H331 1.000 no
C34 C35 1.386(15) yes
C34 O11 1.379(10) yes
C35 C36 1.373(13) yes
C35 H351 1.000 no
C36 H361 1.000 no
O11 C37 1.444(11) yes
C37 C38 1.463(13) yes
C37 H371 1.000 no
C37 H372 1.000 no
C38 N4 1.464(8) yes
C38 H381 1.000 no
C38 H382 1.000 no
N4 C39 1.336(9) yes
N4 H2 0.80(6) no
C39 O12 1.232(8) yes
N5 C40 1.339(12) yes
N5 C44 1.321(10) yes
N5 C45 1.482(9) yes
C40 C41 1.375(11) yes
C40 H401 1.000 no
C41 C42 1.387(10) yes
C41 C46 1.512(12) yes
C42 C43 1.392(9) yes
C42 H421 1.000 no
C43 C44 1.384(8) yes
C43 C53 1.489(9) yes
C44 H441 1.000 no
C45 H451 1.000 no
C45 H452 1.000 no
C45 H453 1.000 no
C46 O13 1.207(11) yes
C46 N6 1.308(14) yes
N6 C47 1.502(8) yes
N6 H3 0.63(6) no
C47 C48 1.526(9) yes
C47 H471 1.000 no
C47 H472 1.000 no
C48 C49 1.518(9) yes
C48 H481 1.000 no
C48 H482 1.000 no
C49 C50 1.520(9) yes
C49 H491 1.000 no
C49 H492 1.000 no
C50 C51 1.525(9) yes
C50 H501 1.000 no
C50 H502 1.000 no
C51 C52 1.508(10) yes
C51 H511 1.000 no
C51 H512 1.000 no
C52 H521 1.000 no
C52 H522 1.000 no
C52 H523 1.000 no
C53 O14 1.239(7) yes
C53 N7 1.332(8) yes
N7 C54 1.476(7) yes
N7 H4 0.92(6) no
C54 C55 1.530(8) yes
C54 H541 1.000 no
C54 H542 1.000 no
C55 C56 1.502(8) yes
C55 H551 1.000 no
C55 H552 1.000 no
C56 C57 1.523(9) yes
C56 H561 1.000 no
C56 H562 1.000 no
C57 C58 1.498(9) yes
C57 H571 1.000 no
C57 H572 1.000 no
C58 C59 1.508(9) yes
C58 H581 1.000 no
C58 H582 1.000 no
C59 H591 1.000 no
C59 H592 1.000 no
C59 H593 1.000 no
C60 Cl3 1.62(5) yes
C60 Cl4 1.73(5) yes
C60 H601 1.000 no
C60 H602 1.000 no
